data_7241134
loop_
_publ_author_name
'Mekhail, Magy A.'
'Pota, Kristof'
'Schwartz, Timothy M.'
'Green, Kayla N.'

_publ_section_title
;
 Functionalized pyridine in pyclen-based iron(iii) complexes: evaluation
 of fundamental properties
;
_journal_issue 52
_journal_name_full 'RSC Advances'
_journal_page_first 31165
_journal_page_last 31170
_journal_paper_doi 10.1039/D0RA05756H
_journal_volume 10
_journal_year 2020
_chemical_formula_sum 'C12 H17 Cl2 F3 Fe N5 O5 S'
_chemical_formula_weight 527.11
_space_group_crystal_system orthorhombic
_space_group_IT_number 62
_space_group_name_Hall '-P 2ac 2n'
_space_group_name_H-M_alt 'P n m a'
_atom_sites_solution_hydrogens mixed
_audit_creation_method SHELXL-2018/3
_audit_update_record
;
2020-07-31 deposited with the CCDC.	2020-08-26 downloaded from the CCDC.
;
_cell_angle_alpha 90
_cell_angle_beta 90
_cell_angle_gamma 90
_cell_formula_units_Z 4
_cell_length_a 27.5290(9)
_cell_length_b 10.3020(3)
_cell_length_c 7.0168(2)
_cell_measurement_reflns_used 9005
_cell_measurement_temperature 105(2)
_cell_measurement_theta_max 30.49
_cell_measurement_theta_min 3.00
_cell_volume 1989.99(10)
_computing_cell_refinement 'SAINT V8.38A (?, 2016)'
_computing_data_collection 'Apex3 v2017.3-0 (Bruker, 2016)'
_computing_data_reduction 'SAINT V8.38A (?, 2016)'
_computing_molecular_graphics 'Olex2 (Dolomanov et al., 2009)'
_computing_publication_material 'Olex2 (Dolomanov et al., 2009)'
_computing_structure_refinement 'olex2.refine 1.3 (Bourhis et al., 2015)'
_computing_structure_solution 'olex2.solve 1.3 (Bourhis et al., 2015)'
_diffrn_ambient_temperature 105(2)
_diffrn_detector_area_resol_mean 8
_diffrn_measured_fraction_theta_full 0.998
_diffrn_measured_fraction_theta_max 0.998
_diffrn_measurement_device_type 'Bruker D8 Quest'
_diffrn_measurement_method '\w and \f scans'
_diffrn_radiation_type MoK\a
_diffrn_radiation_wavelength 0.71073
_diffrn_reflns_av_R_equivalents 0.0260
_diffrn_reflns_av_unetI/netI 0.0049
_diffrn_reflns_Laue_measured_fraction_full 0.998
_diffrn_reflns_Laue_measured_fraction_max 0.998
_diffrn_reflns_limit_h_max 32
_diffrn_reflns_limit_h_min -32
_diffrn_reflns_limit_k_max 11
_diffrn_reflns_limit_k_min -11
_diffrn_reflns_limit_l_max 8
_diffrn_reflns_limit_l_min -8
_diffrn_reflns_number 87940
_diffrn_reflns_point_group_measured_fraction_full 0.998
_diffrn_reflns_point_group_measured_fraction_max 0.998
_diffrn_reflns_theta_full 24.403
_diffrn_reflns_theta_max 24.403
_diffrn_reflns_theta_min 2.996
_diffrn_source 'sealed tube'
_exptl_absorpt_coefficient_mu 1.194
_exptl_absorpt_correction_T_max 0.7461
_exptl_absorpt_correction_T_min 0.6975
_exptl_absorpt_correction_type multi-scan
_exptl_absorpt_process_details
'SADABS-2016/2 (Bruker,2016/2) was used for absorption correction. wR2(int) was 0.0524 before and 0.0372 after correction. The Ratio of minimum to maximum transmission is 0.9349. The \l/2 correction factor is Not present.'
_exptl_crystal_colour yellow
_exptl_crystal_density_diffrn 1.759
_exptl_crystal_description prism
_exptl_crystal_F_000 1068
_exptl_crystal_size_max 0.269
_exptl_crystal_size_mid 0.109
_exptl_crystal_size_min 0.087
_refine_diff_density_max 1.967
_refine_diff_density_min -0.447
_refine_diff_density_rms 0.091
_refine_ls_extinction_method none
_refine_ls_goodness_of_fit_ref 1.213
_refine_ls_hydrogen_treatment mixed
_refine_ls_matrix_type full
_refine_ls_number_parameters 153
_refine_ls_number_reflns 1733
_refine_ls_number_restraints 0
_refine_ls_restrained_S_all 1.213
_refine_ls_R_factor_all 0.0381
_refine_ls_R_factor_gt 0.0379
_refine_ls_shift/su_max 0.001
_refine_ls_shift/su_mean 0.000
_refine_ls_structure_factor_coef Fsqd
_refine_ls_weighting_details 'w=1/[\s^2^(Fo^2^)+(0.0295P)^2^+7.1058P] where P=(Fo^2^+2Fc^2^)/3'
_refine_ls_weighting_scheme calc
_refine_ls_wR_factor_gt 0.0937
_refine_ls_wR_factor_ref 0.0938
_reflns_Friedel_coverage 0.000
_reflns_number_gt 1708
_reflns_number_total 1733
_reflns_threshold_expression 'I > 2\s(I)'
_cod_data_source_file d0ra05756h2.cif
_cod_data_source_block MM_II_051919_tim12a
_cod_depositor_comments 'Adding full bibliography for 7241133--7241138.cif.'
_cod_database_code 7241134
_shelx_shelxl_version_number 2018/3
_shelx_space_group_comment
;
The symmetry employed for this shelxl refinement is uniquely defined
by the following loop, which should always be used as a source of
symmetry information in preference to the above space-group names.
They are only intended as comments.
;
_shelx_estimated_absorpt_t_max 0.903
_shelx_estimated_absorpt_t_min 0.739
_olex2_refinement_description
;
1. Fixed Uiso
 At 1.2 times of:
  All C(H) groups, All C(H,H) groups, All N(H) groups
2.a Ternary CH refined with riding coordinates:
 N00B(H00B), N00C(H00C)
2.b Secondary CH2 refined with riding coordinates:
 C00G(H00A,H00D), C00H(H00E,H00F), C00J(H00G,H00H)
2.c Aromatic/amide H refined with riding coordinates:
 C00I(H00I)
;

loop_
_space_group_symop_operation_xyz
'x, y, z'
'-x+1/2, -y, z+1/2'
'-x, y+1/2, -z'
'x+1/2, -y+1/2, -z+1/2'
'-x, -y, -z'
'x-1/2, y, -z-1/2'
'x, -y-1/2, z'
'-x-1/2, y-1/2, z-1/2'

loop_
_atom_site_label
_atom_site_type_symbol
_atom_site_fract_x
_atom_site_fract_y
_atom_site_fract_z
_atom_site_U_iso_or_equiv
_atom_site_adp_type
_atom_site_occupancy
_atom_site_site_symmetry_order
_atom_site_calc_flag
_atom_site_refinement_flags_posn
_atom_site_refinement_flags_adp
_atom_site_refinement_flags_occupancy
_atom_site_disorder_assembly
_atom_site_disorder_group
Fe1 Fe 0.58419(2) 0.250000 0.52446(9) 0.01083(19) Uani 1 2 d S T P . .
Cl1 Cl 0.63789(4) 0.250000 0.27785(16) 0.0245(3) Uani 1 2 d S T P . .
Cl2 Cl 0.51441(4) 0.250000 0.36172(15) 0.0148(3) Uani 1 2 d S T P . .
O1 O 0.76663(9) 0.3553(3) 1.1859(4) 0.0267(6) Uani 1 1 d . . . . .
N1 N 0.54285(14) 0.250000 0.7908(5) 0.0129(8) Uani 1 2 d S T P . .
H1 H 0.512(2) 0.250000 0.756(7) 0.016 Uiso 1 2 d S U P . .
N2 N 0.59134(9) 0.4513(3) 0.6074(4) 0.0150(6) Uani 1 1 d . . . . .
H2 H 0.5854(13) 0.497(4) 0.510(6) 0.018 Uiso 1 1 d . U . . .
N3 N 0.64623(13) 0.250000 0.7069(5) 0.0125(8) Uani 1 2 d S T P . .
N4 N 0.75375(14) 0.250000 1.1234(6) 0.0186(9) Uani 1 2 d S T P . .
C1 C 0.55096(12) 0.3714(3) 0.8984(5) 0.0169(7) Uani 1 1 d . . . . .
H1A H 0.581534 0.365759 0.972294 0.020 Uiso 1 1 calc R U . . .
H1B H 0.523822 0.386762 0.988194 0.020 Uiso 1 1 calc R U . . .
C2 C 0.55396(12) 0.4809(3) 0.7540(5) 0.0161(7) Uani 1 1 d . . . . .
H2A H 0.521973 0.492431 0.691803 0.019 Uiso 1 1 calc R U . . .
H2B H 0.562378 0.562853 0.819784 0.019 Uiso 1 1 calc R U . . .
C3 C 0.64157(11) 0.4806(3) 0.6707(5) 0.0163(7) Uani 1 1 d . . . . .
H3A H 0.640981 0.553460 0.762571 0.020 Uiso 1 1 calc R U . . .
H3B H 0.661343 0.507362 0.559598 0.020 Uiso 1 1 calc R U . . .
C4 C 0.66434(11) 0.3634(3) 0.7632(4) 0.0127(7) Uani 1 1 d . . . . .
C5 C 0.70180(11) 0.3680(3) 0.8956(4) 0.0148(7) Uani 1 1 d . . . . .
H5 H 0.715129 0.447830 0.938570 0.018 Uiso 1 1 calc R U . . .
C6 C 0.71853(15) 0.250000 0.9610(6) 0.0137(9) Uani 1 2 d S T P . .
S1 S 0.59447(4) 0.750000 0.31856(16) 0.0144(3) Uani 1 2 d S T P . .
F1 F 0.67379(8) 0.8546(2) 0.1827(4) 0.0445(6) Uani 1 1 d . . . . .
F2 F 0.63172(13) 0.750000 -0.0259(4) 0.0364(8) Uani 1 2 d S T P . .
O2 O 0.56904(8) 0.6319(2) 0.2689(3) 0.0208(5) Uani 1 1 d . . . . .
O3 O 0.61737(13) 0.750000 0.5029(5) 0.0220(8) Uani 1 2 d S T P . .
C7 C 0.64630(19) 0.750000 0.1566(8) 0.0256(12) Uani 1 2 d S T P . .

loop_
_atom_site_aniso_label
_atom_site_aniso_U_11
_atom_site_aniso_U_22
_atom_site_aniso_U_33
_atom_site_aniso_U_23
_atom_site_aniso_U_13
_atom_site_aniso_U_12
Fe1 0.0114(3) 0.0125(3) 0.0086(3) 0.000 -0.0006(2) 0.000
Cl1 0.0152(6) 0.0451(8) 0.0131(6) 0.000 0.0035(4) 0.000
Cl2 0.0143(5) 0.0165(5) 0.0135(5) 0.000 -0.0031(4) 0.000
O1 0.0253(13) 0.0246(13) 0.0301(14) -0.0009(12) -0.0113(11) -0.0072(11)
N1 0.0103(19) 0.0134(19) 0.0151(19) 0.000 0.0005(16) 0.000
N2 0.0165(14) 0.0137(14) 0.0148(14) 0.0040(12) -0.0045(11) -0.0008(11)
N3 0.0115(19) 0.015(2) 0.0112(19) 0.000 0.0027(15) 0.000
N4 0.0114(19) 0.025(2) 0.020(2) 0.000 -0.0006(17) 0.000
C1 0.0188(16) 0.0171(18) 0.0149(16) -0.0031(14) 0.0016(13) 0.0017(13)
C2 0.0189(16) 0.0108(15) 0.0187(16) -0.0023(13) -0.0024(13) 0.0037(13)
C3 0.0176(16) 0.0127(16) 0.0185(16) 0.0033(14) -0.0039(13) -0.0039(13)
C4 0.0131(15) 0.0127(16) 0.0124(15) 0.0016(13) 0.0023(12) -0.0022(12)
C5 0.0123(15) 0.0172(17) 0.0149(16) 0.0000(14) 0.0019(12) -0.0037(13)
C6 0.008(2) 0.022(2) 0.011(2) 0.000 0.0027(17) 0.000
S1 0.0166(6) 0.0124(6) 0.0141(6) 0.000 -0.0007(5) 0.000
F1 0.0339(13) 0.0401(14) 0.0596(16) -0.0030(13) 0.0135(12) -0.0203(11)
F2 0.057(2) 0.0318(18) 0.0199(16) 0.000 0.0116(15) 0.000
O2 0.0231(12) 0.0168(13) 0.0224(12) -0.0010(10) -0.0005(10) -0.0068(10)
O3 0.0316(19) 0.0172(17) 0.0173(17) 0.000 -0.0081(15) 0.000
C7 0.025(3) 0.022(3) 0.030(3) 0.000 0.007(2) 0.000

loop_
_atom_type_symbol
_atom_type_description
_atom_type_scat_dispersion_real
_atom_type_scat_dispersion_imag
_atom_type_scat_source
C C 0.0033 0.0016 'International Tables Vol C Tables 4.2.6.8 and 6.1.1.4'
H H 0.0000 0.0000 'International Tables Vol C Tables 4.2.6.8 and 6.1.1.4'
Cl Cl 0.1484 0.1585 'International Tables Vol C Tables 4.2.6.8 and 6.1.1.4'
F F 0.0171 0.0103 'International Tables Vol C Tables 4.2.6.8 and 6.1.1.4'
Fe Fe 0.3463 0.8444 'International Tables Vol C Tables 4.2.6.8 and 6.1.1.4'
N N 0.0061 0.0033 'International Tables Vol C Tables 4.2.6.8 and 6.1.1.4'
O O 0.0106 0.0060 'International Tables Vol C Tables 4.2.6.8 and 6.1.1.4'
S S 0.1246 0.1234 'International Tables Vol C Tables 4.2.6.8 and 6.1.1.4'

loop_
_geom_angle_atom_site_label_1
_geom_angle_atom_site_label_2
_geom_angle_atom_site_label_3
_geom_angle
_geom_angle_site_symmetry_1
_geom_angle_site_symmetry_3
_geom_angle_publ_flag
N3 Fe1 N2 76.45(7) . 7_565 ?
N3 Fe1 N2 76.45(7) . . ?
N2 Fe1 N2 146.99(15) 7_565 . ?
N3 Fe1 N1 84.48(14) . . ?
N2 Fe1 N1 79.48(8) 7_565 . ?
N2 Fe1 N1 79.48(8) . . ?
N3 Fe1 Cl2 173.88(11) . . ?
N2 Fe1 Cl2 102.46(7) 7_565 . ?
N2 Fe1 Cl2 102.46(7) . . ?
N1 Fe1 Cl2 89.40(11) . . ?
N3 Fe1 Cl1 86.34(10) . . ?
N2 Fe1 Cl1 98.36(7) 7_565 . ?
N2 Fe1 Cl1 98.37(7) . . ?
N1 Fe1 Cl1 170.82(11) . . ?
Cl2 Fe1 Cl1 99.78(5) . . ?
C1 N1 C1 115.6(4) 7_565 . ?
C1 N1 Fe1 111.0(2) 7_565 . ?
C1 N1 Fe1 111.0(2) . . ?
C1 N1 H1 106.8(16) 7_565 . ?
C1 N1 H1 106.8(16) . . ?
Fe1 N1 H1 105(3) . . ?
C3 N2 C2 113.4(3) . . ?
C3 N2 Fe1 111.10(19) . . ?
C2 N2 Fe1 108.64(19) . . ?
C3 N2 H2 108(2) . . ?
C2 N2 H2 108(2) . . ?
Fe1 N2 H2 107(3) . . ?
C4 N3 C4 122.9(4) . 7_565 ?
C4 N3 Fe1 118.55(19) . . ?
C4 N3 Fe1 118.55(19) 7_565 . ?
O1 N4 O1 125.1(4) 7_565 . ?
O1 N4 C6 117.5(2) 7_565 . ?
O1 N4 C6 117.5(2) . . ?
N1 C1 C2 107.2(3) . . ?
N1 C1 H1A 110.3 . . ?
C2 C1 H1A 110.3 . . ?
N1 C1 H1B 110.3 . . ?
C2 C1 H1B 110.3 . . ?
H1A C1 H1B 108.5 . . ?
N2 C2 C1 110.3(3) . . ?
N2 C2 H2A 109.6 . . ?
C1 C2 H2A 109.6 . . ?
N2 C2 H2B 109.6 . . ?
C1 C2 H2B 109.6 . . ?
H2A C2 H2B 108.1 . . ?
N2 C3 C4 110.7(3) . . ?
N2 C3 H3A 109.5 . . ?
C4 C3 H3A 109.5 . . ?
N2 C3 H3B 109.5 . . ?
C4 C3 H3B 109.5 . . ?
H3A C3 H3B 108.1 . . ?
N3 C4 C5 120.4(3) . . ?
N3 C4 C3 114.8(3) . . ?
C5 C4 C3 124.8(3) . . ?
C6 C5 C4 116.2(3) . . ?
C6 C5 H5 121.9 . . ?
C4 C5 H5 121.9 . . ?
C5 C6 C5 123.7(4) . 7_565 ?
C5 C6 N4 118.1(2) . . ?
C5 C6 N4 118.1(2) 7_565 . ?
O3 S1 O2 115.38(12) . 7_575 ?
O3 S1 O2 115.38(12) . . ?
O2 S1 O2 114.5(2) 7_575 . ?
O3 S1 C7 102.6(2) . . ?
O2 S1 C7 103.21(14) 7_575 . ?
O2 S1 C7 103.21(14) . . ?
F1 C7 F1 108.3(4) . 7_575 ?
F1 C7 F2 107.5(3) . . ?
F1 C7 F2 107.5(3) 7_575 . ?
F1 C7 S1 111.1(3) . . ?
F1 C7 S1 111.1(3) 7_575 . ?
F2 C7 S1 111.1(4) . . ?

loop_
_geom_bond_atom_site_label_1
_geom_bond_atom_site_label_2
_geom_bond_distance
_geom_bond_site_symmetry_2
_geom_bond_publ_flag
Fe1 N3 2.134(4) . ?
Fe1 N2 2.163(3) 7_565 ?
Fe1 N2 2.163(3) . ?
Fe1 N1 2.188(4) . ?
Fe1 Cl2 2.2347(12) . ?
Fe1 Cl1 2.2760(13) . ?
O1 N4 1.223(3) . ?
N1 C1 1.478(4) 7_565 ?
N1 C1 1.478(4) . ?
N1 H1 0.87(5) . ?
N2 C3 1.483(4) . ?
N2 C2 1.486(4) . ?
N2 H2 0.85(4) . ?
N3 C4 1.331(4) . ?
N3 C4 1.331(4) 7_565 ?
N4 C6 1.496(6) . ?
C1 C2 1.519(5) . ?
C1 H1A 0.9900 . ?
C1 H1B 0.9900 . ?
C2 H2A 0.9900 . ?
C2 H2B 0.9900 . ?
C3 C4 1.507(4) . ?
C3 H3A 0.9900 . ?
C3 H3B 0.9900 . ?
C4 C5 1.389(4) . ?
C5 C6 1.379(4) . ?
C5 H5 0.9500 . ?
S1 O3 1.439(4) . ?
S1 O2 1.447(2) 7_575 ?
S1 O2 1.447(2) . ?
S1 C7 1.824(5) . ?
F1 C7 1.330(4) . ?
F2 C7 1.342(7) . ?

loop_
_geom_hbond_atom_site_label_D
_geom_hbond_atom_site_label_H
_geom_hbond_atom_site_label_A
_geom_hbond_distance_DH
_geom_hbond_distance_HA
_geom_hbond_distance_DA
_geom_hbond_angle_DHA
_geom_hbond_site_symmetry_A
_geom_hbond_publ_flag
N1 H1 S1 0.87(5) 2.99(6) 3.858(4) 174(4) 5_666 yes
N1 H1 O2 0.87(5) 2.56(5) 3.338(4) 149.4(17) 5_666 yes
N1 H1 O2 0.87(5) 2.56(5) 3.338(4) 149.4(17) 3_646 yes
N2 H2 S1 0.85(4) 2.94(4) 3.686(3) 148(3) . yes
N2 H2 O2 0.85(4) 2.23(4) 3.079(4) 175(4) . yes
C1 H1A Cl1 0.99 2.90 3.792(3) 149.9 1_556 yes
C1 H1B Cl2 0.99 2.99 3.625(3) 123.2 1_556 yes
C2 H2A Cl2 0.99 2.86 3.448(3) 118.7 5_666 yes
C3 H3A F2 0.99 2.52 3.509(4) 173.4 1_556 yes

loop_
_geom_torsion_atom_site_label_1
_geom_torsion_atom_site_label_2
_geom_torsion_atom_site_label_3
_geom_torsion_atom_site_label_4
_geom_torsion
_geom_torsion_site_symmetry_1
_geom_torsion_site_symmetry_2
_geom_torsion_site_symmetry_3
_geom_torsion_site_symmetry_4
_geom_torsion_publ_flag
C1 N1 C1 C2 165.4(2) 7_565 . . . ?
Fe1 N1 C1 C2 37.9(3) . . . . ?
C3 N2 C2 C1 -80.9(3) . . . . ?
Fe1 N2 C2 C1 43.1(3) . . . . ?
N1 C1 C2 N2 -54.1(3) . . . . ?
C2 N2 C3 C4 90.9(3) . . . . ?
Fe1 N2 C3 C4 -31.8(3) . . . . ?
C4 N3 C4 C5 -4.2(6) 7_565 . . . ?
Fe1 N3 C4 C5 174.0(2) . . . . ?
C4 N3 C4 C3 175.0(3) 7_565 . . . ?
Fe1 N3 C4 C3 -6.7(4) . . . . ?
N2 C3 C4 N3 25.6(4) . . . . ?
N2 C3 C4 C5 -155.2(3) . . . . ?
N3 C4 C5 C6 0.5(5) . . . . ?
C3 C4 C5 C6 -178.6(3) . . . . ?
C4 C5 C6 C5 3.2(6) . . . 7_565 ?
C4 C5 C6 N4 -171.5(3) . . . . ?
O1 N4 C6 C5 176.8(4) 7_565 . . . ?
O1 N4 C6 C5 -1.7(6) . . . . ?
O1 N4 C6 C5 1.7(6) 7_565 . . 7_565 ?
O1 N4 C6 C5 -176.8(4) . . . 7_565 ?
O3 S1 C7 F1 -60.3(3) . . . . ?
O2 S1 C7 F1 59.9(4) 7_575 . . . ?
O2 S1 C7 F1 179.5(3) . . . . ?
O3 S1 C7 F1 60.3(3) . . . 7_575 ?
O2 S1 C7 F1 -179.5(3) 7_575 . . 7_575 ?
O2 S1 C7 F1 -59.9(4) . . . 7_575 ?
O3 S1 C7 F2 180.000(0) . . . . ?
O2 S1 C7 F2 -59.78(11) 7_575 . . . ?
O2 S1 C7 F2 59.78(11) . . . . ?
